data_7034865
loop_
_publ_author_name
'Silva Valverde, Miguel F.'
'Theuergarten, Eileen'
'Bannenberg, Thomas'
'Freytag, Matthias'
'Jones, Peter G.'
'Tamm, Matthias'

_publ_section_title
;
 Frustrated N-heterocyclic carbene-silylium ion Lewis pairs.
;
_journal_issue 20
_journal_name_full 'Dalton transactions (Cambridge, England : 2003)'
_journal_page_first 9400
_journal_page_last 9408
_journal_paper_doi 10.1039/c5dt01362c
_journal_volume 44
_journal_year 2015
_chemical_formula_sum 'C22 H42 F3 N3 O4 S Si'
_chemical_formula_weight 529.74
_chemical_name_systematic
; 
 ? 
;
_space_group_IT_number 14
_symmetry_cell_setting monoclinic
_symmetry_space_group_name_Hall '-P 2ybc'
_symmetry_space_group_name_H-M 'P 1 21/c 1'
_atom_sites_solution_hydrogens geom
_atom_sites_solution_primary direct
_atom_sites_solution_secondary difmap
_audit_creation_method SHELXL-97
_audit_update_record
;
2015-03-05 deposited with the CCDC.
2015-04-20 downloaded from the CCDC.
;
_cell_angle_alpha 90.00
_cell_angle_beta 110.952(2)
_cell_angle_gamma 90.00
_cell_formula_units_Z 8
_cell_length_a 18.8522(4)
_cell_length_b 20.4483(3)
_cell_length_c 15.2041(3)
_cell_measurement_reflns_used 44360
_cell_measurement_temperature 100(2)
_cell_measurement_theta_max 76.8780
_cell_measurement_theta_min 3.7560
_cell_volume 5473.58(19)
_computing_cell_refinement
; 
CrysAlisPro, Agilent Technologies, 
Version 1.171.36.28 (release 01-02-2013 CrysAlis171 .NET) 
(compiled Feb  1 2013,16:14:44) 
;
_computing_data_collection
; 
CrysAlisPro, Agilent Technologies, 
Version 1.171.36.28 (release 01-02-2013 CrysAlis171 .NET) 
(compiled Feb  1 2013,16:14:44) 
;
_computing_data_reduction
; 
CrysAlisPro, Agilent Technologies, 
Version 1.171.36.28 (release 01-02-2013 CrysAlis171 .NET) 
(compiled Feb  1 2013,16:14:44) 
;
_computing_molecular_graphics 'Bruker XP'
_computing_publication_material SHELXL-97
_computing_structure_refinement 'SHELXL-97 (Sheldrick, 1997)'
_computing_structure_solution 'SHELXS-97 (Sheldrick, 1990)'
_diffrn_ambient_temperature 100(2)
_diffrn_detector_area_resol_mean 10.3543
_diffrn_measured_fraction_theta_full 0.999
_diffrn_measured_fraction_theta_max 0.993
_diffrn_measurement_device_type 'Oxford Difraction Xcalibur, Atlas, Nova'
_diffrn_measurement_method '\w scans'
_diffrn_radiation_monochromator mirror
_diffrn_radiation_source 'Nova (Cu) X-ray Source'
_diffrn_radiation_type 'Cu K\a'
_diffrn_radiation_wavelength 1.54184
_diffrn_reflns_av_R_equivalents 0.0549
_diffrn_reflns_av_sigmaI/netI 0.0237
_diffrn_reflns_limit_h_max 23
_diffrn_reflns_limit_h_min -20
_diffrn_reflns_limit_k_max 25
_diffrn_reflns_limit_k_min -25
_diffrn_reflns_limit_l_max 19
_diffrn_reflns_limit_l_min -19
_diffrn_reflns_number 103018
_diffrn_reflns_theta_full 75.00
_diffrn_reflns_theta_max 77.07
_diffrn_reflns_theta_min 3.31
_exptl_absorpt_coefficient_mu 1.926
_exptl_absorpt_correction_T_max 1.00000
_exptl_absorpt_correction_T_min 0.29625
_exptl_absorpt_correction_type multi-scan
_exptl_absorpt_process_details
; 
CrysAlisPro, Agilent Technologies, 
Version 1.171.36.28 (release 01-02-2013 CrysAlis171 .NET) 
(compiled Feb  1 2013,16:14:44) 
;
_exptl_crystal_colour colourless
_exptl_crystal_density_diffrn 1.286
_exptl_crystal_density_method 'not measured'
_exptl_crystal_description needle
_exptl_crystal_F_000 2272
_exptl_crystal_size_max 0.25
_exptl_crystal_size_mid 0.10
_exptl_crystal_size_min 0.08
_refine_diff_density_max 0.523
_refine_diff_density_min -0.454
_refine_diff_density_rms 0.049
_refine_ls_extinction_method none
_refine_ls_goodness_of_fit_ref 1.026
_refine_ls_hydrogen_treatment constr
_refine_ls_matrix_type full
_refine_ls_number_parameters 674
_refine_ls_number_reflns 11498
_refine_ls_number_restraints 85
_refine_ls_restrained_S_all 1.024
_refine_ls_R_factor_all 0.0428
_refine_ls_R_factor_gt 0.0382
_refine_ls_shift/su_max 0.001
_refine_ls_shift/su_mean 0.000
_refine_ls_structure_factor_coef Fsqd
_refine_ls_weighting_details 'calc w=1/[\s^2^(Fo^2^)+(0.0487P)^2^+3.0850P] where P=(Fo^2^+2Fc^2^)/3'
_refine_ls_weighting_scheme calc
_refine_ls_wR_factor_gt 0.0970
_refine_ls_wR_factor_ref 0.1003
_reflns_number_gt 10409
_reflns_number_total 11498
_reflns_threshold_expression >2sigma(I)
_cod_data_source_file c5dt01362c3.cif
_cod_data_source_block eileen63
_cod_depositor_comments 'Adding full bibliography for 7034861--7034869.cif.'
_cod_original_cell_volume 5473.57(18)
_cod_original_sg_symbol_H-M 'P 21/c'
_cod_database_code 7034865
_refine_instructions_details
;
TITL eileen63 in P2(1)/c
CELL 1.54184  18.852181  20.448292  15.204133  90.0000 110.9523  90.0000
ZERR    8.00   0.000400   0.000300   0.000300   0.0000   0.0020   0.0000
LATT   1
SYMM  - X, 1/2 + Y, 1/2 - Z
SFAC  C    H    N    O    F    SI   S
UNIT  176  336  24  32  24  8  8
MERG   2
FMAP   2
 
ACTA 150
CONF
 
TEMP -173
 
PLAN   10
L.S.   30
WGHT    0.048700    3.085000
FVAR       1.84370   0.87148
SI    6    0.225477    0.378697    0.391602    11.00000    0.01998    0.01541 =
         0.01772    0.00045    0.00758    0.00299
O1    4    0.280018    0.309754    0.424042    11.00000    0.01612    0.01511 =
         0.01491   -0.00031    0.00669    0.00145
N1    3    0.427325    0.215208    0.455236    11.00000    0.01151    0.01622 =
         0.01515   -0.00019    0.00398    0.00041
N2    3    0.322113    0.156751    0.401943    11.00000    0.01383    0.01364 =
         0.01524   -0.00010    0.00444    0.00045
N3    3    0.296309    0.300712    0.283796    11.00000    0.01621    0.01663 =
         0.01562    0.00023    0.00752    0.00150
C1    1    0.350995    0.217946    0.409812    11.00000    0.01234    0.01612 =
         0.01259   -0.00027    0.00465    0.00065
C2    1    0.447399    0.149494    0.473371    11.00000    0.01676    0.01833 =
         0.01698    0.00045    0.00504    0.00456
C3    1    0.382550    0.113538    0.440537    11.00000    0.01993    0.01470 =
         0.01799    0.00080    0.00539    0.00400
C4    1    0.484533    0.270990    0.487908    11.00000    0.01252    0.02087 =
         0.02019   -0.00199    0.00410   -0.00388
C5    1    0.539672    0.266339    0.434596    11.00000    0.01912    0.03990 =
         0.02874   -0.00277    0.01154   -0.00677
AFIX 137
H5A   2    0.559850    0.221764    0.439698    11.00000   -1.50000
H5B   2    0.581616    0.297176    0.461884    11.00000   -1.50000
H5C   2    0.512804    0.277101    0.368120    11.00000   -1.50000
AFIX   0
C6    1    0.524102    0.264798    0.595141    11.00000    0.01930    0.03006 =
         0.02057   -0.00470    0.00266   -0.00328
AFIX 137
H6A   2    0.485993    0.266292    0.625183    11.00000   -1.50000
H6B   2    0.560001    0.300999    0.618552    11.00000   -1.50000
H6C   2    0.551549    0.223155    0.610084    11.00000   -1.50000
AFIX   0
C7    1    0.447883    0.338577    0.470192    11.00000    0.01945    0.01897 =
         0.03636   -0.00096    0.00178   -0.00454
AFIX 137
H7A   2    0.422064    0.345155    0.402331    11.00000   -1.50000
H7B   2    0.487148    0.372084    0.495122    11.00000   -1.50000
H7C   2    0.410890    0.341914    0.501744    11.00000   -1.50000
AFIX   0
C8    1    0.524810    0.119931    0.519046    11.00000    0.01831    0.02518 =
         0.02618    0.00047    0.00250    0.00808
AFIX 137
H8A   2    0.528736    0.100339    0.579435    11.00000   -1.50000
H8B   2    0.563520    0.154031    0.529727    11.00000   -1.50000
H8C   2    0.532719    0.086119    0.477799    11.00000   -1.50000
AFIX   0
C9    1    0.380829    0.040472    0.447478    11.00000    0.02832    0.01581 =
         0.03226    0.00263    0.00791    0.00410
AFIX 137
H9A   2    0.420756    0.021588    0.428140    11.00000   -1.50000
H9B   2    0.331206    0.024185    0.406161    11.00000   -1.50000
H9C   2    0.389399    0.027873    0.512670    11.00000   -1.50000
AFIX   0
C10   1    0.239303    0.134200    0.361530    11.00000    0.01377    0.01798 =
         0.01764   -0.00230    0.00531   -0.00383
C11   1    0.222632    0.096282    0.439078    11.00000    0.02506    0.02723 =
         0.02578    0.00322    0.00920   -0.00783
AFIX 137
H11A  2    0.235237    0.123602    0.495575    11.00000   -1.50000
H11B  2    0.253367    0.056338    0.454072    11.00000   -1.50000
H11C  2    0.168647    0.084695    0.417109    11.00000   -1.50000
AFIX   0
C12   1    0.228071    0.092223    0.274219    11.00000    0.02051    0.02910 =
         0.02556   -0.01138    0.00698   -0.00407
AFIX 137
H12A  2    0.181320    0.066586    0.259414    11.00000   -1.50000
H12B  2    0.271425    0.062602    0.286557    11.00000   -1.50000
H12C  2    0.224277    0.120604    0.220785    11.00000   -1.50000
AFIX   0
C13   1    0.183288    0.190683    0.333405    11.00000    0.01244    0.02153 =
         0.02747   -0.00028    0.00691   -0.00117
AFIX 137
H13A  2    0.189984    0.218300    0.388479    11.00000   -1.50000
H13B  2    0.131344    0.173478    0.309239    11.00000   -1.50000
H13C  2    0.192412    0.216699    0.284358    11.00000   -1.50000
AFIX   0
C14   1    0.307660    0.278292    0.364575    11.00000    0.01100    0.01493 =
         0.01678   -0.00109    0.00494    0.00009
C15   1    0.318426    0.276126    0.204995    11.00000    0.01618    0.01816 =
         0.00939   -0.00033    0.00567    0.00320
C16   1    0.363108    0.211614    0.220214    11.00000    0.02682    0.02571 =
         0.01988   -0.00058    0.01203    0.00433
AFIX 137
H16A  2    0.411908    0.216861    0.272046    11.00000   -1.50000
H16B  2    0.372085    0.200030    0.162519    11.00000   -1.50000
H16C  2    0.333813    0.176830    0.235779    11.00000   -1.50000
AFIX   0
C17   1    0.362894    0.331134    0.181486    11.00000    0.02769    0.03012 =
         0.02250    0.00244    0.01259    0.00034
AFIX 137
H17A  2    0.334185    0.372034    0.173615    11.00000   -1.50000
H17B  2    0.371106    0.320773    0.122918    11.00000   -1.50000
H17C  2    0.412063    0.336062    0.232766    11.00000   -1.50000
AFIX   0
C18   1    0.241584    0.267009    0.123101    11.00000    0.02400    0.03182 =
         0.01608   -0.00215    0.00691    0.00098
AFIX 137
H18A  2    0.212577    0.232156    0.139035    11.00000   -1.50000
H18B  2    0.250821    0.255171    0.065661    11.00000   -1.50000
H18C  2    0.212679    0.307927    0.112733    11.00000   -1.50000
AFIX   0
C19   1    0.277060    0.445662    0.359365    11.00000    0.04079    0.01869 =
         0.03565   -0.00044    0.02174    0.00006
AFIX 137
H19A  2    0.325974    0.452589    0.410374    11.00000   -1.50000
H19B  2    0.246861    0.485854    0.349119    11.00000   -1.50000
H19C  2    0.285752    0.434124    0.301474    11.00000   -1.50000
AFIX   0
C20   1    0.209877    0.399200    0.501801    11.00000    0.02638    0.02105 =
         0.02301   -0.00135    0.01067    0.00471
AFIX 137
H20A  2    0.182347    0.363440    0.518322    11.00000   -1.50000
H20B  2    0.180016    0.439524    0.492779    11.00000   -1.50000
H20C  2    0.259004    0.405499    0.552683    11.00000   -1.50000
AFIX   0
C21   1    0.135458    0.359392    0.294412    11.00000    0.02651    0.02670 =
         0.02529    0.00059    0.00650    0.00958
AFIX 137
H21A  2    0.146636    0.342400    0.240505    11.00000   -1.50000
H21B  2    0.104691    0.399153    0.275701    11.00000   -1.50000
H21C  2    0.107386    0.326402    0.315570    11.00000   -1.50000
AFIX   0
 
SAME S" > F3"
SADI S O2 S O3 S O4
SADI O2 O3 O3 O4 O4 O2
SADI C22 F1 C22 F2 C22 F3
SADI F1 F2 F2 F3 F3 F1
SIMU 0.02 0.04 0.9 S > F3"
 
PART1 21
S     7    0.475571    0.453961    0.747689    21.00000    0.02058    0.02399 =
         0.03516    0.00383    0.01144    0.00050
O2    4    0.509505    0.392353    0.739303    21.00000    0.03093    0.02262 =
         0.06003    0.00553    0.01990    0.00746
O3    4    0.513401    0.489509    0.832569    21.00000    0.06085    0.04919 =
         0.02512   -0.00330    0.00405   -0.01014
O4    4    0.393519    0.454055    0.717875    21.00000    0.02039    0.03044 =
         0.06598    0.00672    0.02005    0.00101
C22   1    0.492336    0.503929    0.657691    21.00000    0.02833    0.03316 =
         0.03475    0.00609    0.01770    0.01114
F1    5    0.456164    0.480747    0.571910    21.00000    0.12974    0.06748 =
         0.02925   -0.00403    0.03008    0.01396
F2    5    0.565603    0.507580    0.671212    21.00000    0.04125    0.07878 =
         0.13439    0.06628    0.06176    0.03147
F3    5    0.469021    0.565238    0.657496    21.00000    0.03906    0.02750 =
         0.05817    0.01741    0.02753    0.00909
PART2 -21
S"    7    0.468218    0.453011    0.744908   -21.00000    0.00962
O2"   4    0.513156    0.395065    0.771174   -21.00000    0.02095
O3"   4    0.474361    0.490143    0.825082   -21.00000    0.04556
O4"   4    0.395368    0.446225    0.674083   -21.00000    0.04054
C22"  1    0.516688    0.504151    0.686285   -21.00000    0.02744
F1"   5    0.524044    0.473052    0.613025   -21.00000    0.04318
F2"   5    0.586337    0.517816    0.743899   -21.00000    0.03847
F3"   5    0.477256    0.558345    0.653489   -21.00000    0.05742
PART0
 
SI'   6    0.744548    0.114520    0.878694    11.00000    0.02283    0.01679 =
         0.01783    0.00073    0.00493   -0.00529
O1'   4    0.788116    0.188435    0.913223    11.00000    0.01679    0.01559 =
         0.01525    0.00092    0.00670   -0.00203
N1'   3    0.811128    0.345516    0.894463    11.00000    0.01420    0.01440 =
         0.01565   -0.00064    0.00627   -0.00080
N2'   3    0.922554    0.296051    0.948061    11.00000    0.01206    0.01729 =
         0.01545   -0.00140    0.00521   -0.00189
N3'   3    0.800778    0.204497    0.772312    11.00000    0.01413    0.01700 =
         0.01520   -0.00006    0.00560   -0.00141
C1'   1    0.847260    0.287475    0.900192    11.00000    0.01210    0.01531 =
         0.01359   -0.00062    0.00534   -0.00114
C2'   1    0.865967    0.392746    0.937140    11.00000    0.02061    0.01585 =
         0.01945   -0.00387    0.01066   -0.00499
C3'   1    0.934460    0.362277    0.971372    11.00000    0.01776    0.01862 =
         0.01894   -0.00415    0.00879   -0.00574
C4'   1    0.725914    0.360732    0.851997    11.00000    0.01379    0.01796 =
         0.01901    0.00225    0.00638    0.00365
C5'   1    0.711065    0.402379    0.763689    11.00000    0.02635    0.02722 =
         0.02331    0.00945    0.00858    0.00528
AFIX 137
H5'1  2    0.722508    0.376761    0.715924    11.00000   -1.50000
H5'2  2    0.743538    0.441288    0.779604    11.00000   -1.50000
H5'3  2    0.657630    0.415784    0.738934    11.00000   -1.50000
AFIX   0
C6'   1    0.703005    0.396096    0.926984    11.00000    0.02191    0.02717 =
         0.02610   -0.00218    0.01146    0.00514
AFIX 137
H6'1  2    0.648615    0.406212    0.901151    11.00000   -1.50000
H6'2  2    0.732071    0.436769    0.945305    11.00000   -1.50000
H6'3  2    0.713719    0.367860    0.982317    11.00000   -1.50000
AFIX   0
C7'   1    0.676871    0.299536    0.825385    11.00000    0.01284    0.02269 =
         0.02206    0.00057    0.00496    0.00074
AFIX 137
H7'1  2    0.623126    0.311996    0.802398    11.00000   -1.50000
H7'2  2    0.687865    0.271351    0.880812    11.00000   -1.50000
H7'3  2    0.688047    0.275862    0.775812    11.00000   -1.50000
AFIX   0
C8'   1    0.855784    0.465030    0.943930    11.00000    0.02795    0.01667 =
         0.03567   -0.00544    0.01662   -0.00315
AFIX 137
H8'1  2    0.861625    0.476459    1.008750    11.00000   -1.50000
H8'2  2    0.804954    0.477655    0.901343    11.00000   -1.50000
H8'3  2    0.894114    0.488241    0.926137    11.00000   -1.50000
AFIX   0
C9'   1    1.007528    0.396554    1.023581    11.00000    0.02011    0.02607 =
         0.02933   -0.00754    0.00709   -0.00982
AFIX 137
H9'1  2    1.028922    0.414262    0.978535    11.00000   -1.50000
H9'2  2    1.043471    0.365514    1.065589    11.00000   -1.50000
H9'3  2    0.998070    0.432346    1.060830    11.00000   -1.50000
AFIX   0
C10'  1    0.986366    0.245114    0.978875    11.00000    0.01167    0.02186 =
         0.01896    0.00100    0.00417    0.00189
C11'  1    1.049001    0.266631    0.943109    11.00000    0.01999    0.03540 =
         0.03342    0.00873    0.01572    0.00671
AFIX 137
H11D  2    1.088748    0.233113    0.958694    11.00000   -1.50000
H11E  2    1.070896    0.308038    0.973080    11.00000   -1.50000
H11F  2    1.027462    0.272520    0.874654    11.00000   -1.50000
AFIX   0
C12'  1    1.014124    0.239960    1.086437    11.00000    0.02047    0.04083 =
         0.01855    0.00325    0.00465    0.00532
AFIX 137
H12D  2    0.973379    0.222276    1.105290    11.00000   -1.50000
H12E  2    1.028458    0.283454    1.114178    11.00000   -1.50000
H12F  2    1.058288    0.210854    1.108644    11.00000   -1.50000
AFIX   0
C13'  1    0.960829    0.177206    0.939303    11.00000    0.01924    0.02216 =
         0.03832   -0.00267    0.00059    0.00511
AFIX 137
H13D  2    0.942101    0.178873    0.870342    11.00000   -1.50000
H13E  2    0.920091    0.162102    0.960185    11.00000   -1.50000
H13F  2    1.003846    0.146902    0.961893    11.00000   -1.50000
AFIX   0
C14'  1    0.811035    0.224950    0.853684    11.00000    0.01064    0.01463 =
         0.01701    0.00052    0.00452   -0.00012
C15'  1    0.818683    0.233594    0.693025    11.00000    0.01305    0.01738 =
         0.00970    0.00040    0.00517   -0.00130
C16'  1    0.865006    0.297274    0.712598    11.00000    0.02349    0.02596 =
         0.01936    0.00175    0.01029   -0.00358
AFIX 137
H16D  2    0.838601    0.330654    0.735595    11.00000   -1.50000
H16E  2    0.870664    0.312564    0.654372    11.00000   -1.50000
H16F  2    0.915297    0.289219    0.760312    11.00000   -1.50000
AFIX   0
C17'  1    0.741016    0.245399    0.614700    11.00000    0.02173    0.03180 =
         0.01614    0.00211    0.00630   -0.00161
AFIX 137
H17D  2    0.710883    0.205139    0.603648    11.00000   -1.50000
H17E  2    0.748648    0.258233    0.556614    11.00000   -1.50000
H17F  2    0.714109    0.280336    0.634013    11.00000   -1.50000
AFIX   0
C18'  1    0.860857    0.179983    0.661023    11.00000    0.02969    0.03124 =
         0.02216   -0.00164    0.01425    0.00180
AFIX 137
H18D  2    0.911350    0.173637    0.709164    11.00000   -1.50000
H18E  2    0.866091    0.192989    0.601604    11.00000   -1.50000
H18F  2    0.832105    0.139030    0.651832    11.00000   -1.50000
AFIX   0
C19'  1    0.722106    0.090557    0.983060    11.00000    0.02535    0.02174 =
         0.02763    0.00499    0.01050   -0.00330
AFIX 137
H19D  2    0.769067    0.088728    1.038401    11.00000   -1.50000
H19E  2    0.697790    0.047446    0.972383    11.00000   -1.50000
H19F  2    0.687564    0.122794    0.993726    11.00000   -1.50000
AFIX   0
C20'  1    0.810968    0.055423    0.858498    11.00000    0.04649    0.01901 =
         0.02861   -0.00207    0.01639   -0.00277
AFIX 137
H20D  2    0.821933    0.068399    0.802623    11.00000   -1.50000
H20E  2    0.788018    0.011761    0.848695    11.00000   -1.50000
H20F  2    0.858268    0.054689    0.913437    11.00000   -1.50000
AFIX   0
C21'  1    0.656900    0.123766    0.774065    11.00000    0.03101    0.03532 =
         0.02893    0.00729    0.00189   -0.01629
AFIX 137
H21D  2    0.623234    0.155502    0.787651    11.00000   -1.50000
H21E  2    0.631050    0.081442    0.758317    11.00000   -1.50000
H21F  2    0.669949    0.139256    0.720755    11.00000   -1.50000
AFIX   0
C22'  1   -0.015791    0.468361    0.648826    11.00000    0.02118    0.03479 =
         0.02673    0.00176    0.00751    0.00222
S'    7    0.001133    0.461962    0.774169    11.00000    0.03750    0.02776 =
         0.02403    0.00442    0.01162    0.01161
O2'   4    0.063600    0.506417    0.815611    11.00000    0.07032    0.04323 =
         0.03544   -0.01198   -0.00320   -0.01062
O3'   4   -0.069959    0.481588    0.780000    11.00000    0.06559    0.06231 =
         0.05447    0.02374    0.04212    0.04054
O4'   4    0.020190    0.394306    0.794321    11.00000    0.03428    0.03043 =
         0.04818    0.01583    0.01655    0.01263
F1'   5    0.043232    0.446872    0.628365    11.00000    0.03273    0.06460 =
         0.03836   -0.00189    0.01983    0.00530
F2'   5   -0.029593    0.529492    0.618077    11.00000    0.05753    0.04941 =
         0.04591    0.02679    0.02021    0.01517
F3'   5   -0.075647    0.432084    0.598688    11.00000    0.03262    0.07959 =
         0.03667   -0.01045   -0.00074   -0.01649
 
HKLF    4
;

loop_
_symmetry_equiv_pos_as_xyz
'x, y, z'
'-x, y+1/2, -z+1/2'
'-x, -y, -z'
'x, -y-1/2, z-1/2'

loop_
_atom_site_label
_atom_site_type_symbol
_atom_site_fract_x
_atom_site_fract_y
_atom_site_fract_z
_atom_site_U_iso_or_equiv
_atom_site_adp_type
_atom_site_occupancy
_atom_site_symmetry_multiplicity
_atom_site_calc_flag
_atom_site_refinement_flags
_atom_site_disorder_assembly
_atom_site_disorder_group
Si Si 0.22548(2) 0.378697(18) 0.39160(3) 0.01747(9) Uani 1 1 d . . .
O1 O 0.28002(5) 0.30975(5) 0.42404(6) 0.01507(19) Uani 1 1 d . . .
N1 N 0.42733(6) 0.21521(6) 0.45524(8) 0.0145(2) Uani 1 1 d . . .
N2 N 0.32211(6) 0.15675(5) 0.40194(8) 0.0144(2) Uani 1 1 d . . .
N3 N 0.29631(7) 0.30071(6) 0.28380(8) 0.0157(2) Uani 1 1 d . . .
C1 C 0.35099(7) 0.21795(6) 0.40981(9) 0.0136(2) Uani 1 1 d . . .
C2 C 0.44740(8) 0.14949(7) 0.47337(10) 0.0176(3) Uani 1 1 d . . .
C3 C 0.38255(8) 0.11354(7) 0.44054(10) 0.0179(3) Uani 1 1 d . . .
C4 C 0.48453(8) 0.27099(7) 0.48791(10) 0.0183(3) Uani 1 1 d . . .
C5 C 0.53967(9) 0.26634(9) 0.43460(12) 0.0284(3) Uani 1 1 d . . .
H5A H 0.5599 0.2218 0.4397 0.043 Uiso 1 1 calc R . .
H5B H 0.5816 0.2972 0.4619 0.043 Uiso 1 1 calc R . .
H5C H 0.5128 0.2771 0.3681 0.043 Uiso 1 1 calc R . .
C6 C 0.52410(9) 0.26480(8) 0.59514(10) 0.0245(3) Uani 1 1 d . . .
H6A H 0.4860 0.2663 0.6252 0.037 Uiso 1 1 calc R . .
H6B H 0.5600 0.3010 0.6186 0.037 Uiso 1 1 calc R . .
H6C H 0.5515 0.2232 0.6101 0.037 Uiso 1 1 calc R . .
C7 C 0.44788(9) 0.33858(7) 0.47019(12) 0.0272(3) Uani 1 1 d . . .
H7A H 0.4221 0.3452 0.4023 0.041 Uiso 1 1 calc R . .
H7B H 0.4871 0.3721 0.4951 0.041 Uiso 1 1 calc R . .
H7C H 0.4109 0.3419 0.5017 0.041 Uiso 1 1 calc R . .
C8 C 0.52481(9) 0.11993(8) 0.51905(11) 0.0247(3) Uani 1 1 d . . .
H8A H 0.5287 0.1003 0.5794 0.037 Uiso 1 1 calc R . .
H8B H 0.5635 0.1540 0.5297 0.037 Uiso 1 1 calc R . .
H8C H 0.5327 0.0861 0.4778 0.037 Uiso 1 1 calc R . .
C9 C 0.38083(10) 0.04047(7) 0.44748(12) 0.0263(3) Uani 1 1 d . . .
H9A H 0.4208 0.0216 0.4281 0.039 Uiso 1 1 calc R . .
H9B H 0.3312 0.0242 0.4062 0.039 Uiso 1 1 calc R . .
H9C H 0.3894 0.0279 0.5127 0.039 Uiso 1 1 calc R . .
C10 C 0.23930(8) 0.13420(7) 0.36153(10) 0.0165(3) Uani 1 1 d . . .
C11 C 0.22263(9) 0.09628(8) 0.43908(11) 0.0260(3) Uani 1 1 d . . .
H11A H 0.2352 0.1236 0.4956 0.039 Uiso 1 1 calc R . .
H11B H 0.2534 0.0563 0.4541 0.039 Uiso 1 1 calc R . .
H11C H 0.1686 0.0847 0.4171 0.039 Uiso 1 1 calc R . .
C12 C 0.22807(9) 0.09222(8) 0.27422(11) 0.0254(3) Uani 1 1 d . . .
H12A H 0.1813 0.0666 0.2594 0.038 Uiso 1 1 calc R . .
H12B H 0.2714 0.0626 0.2866 0.038 Uiso 1 1 calc R . .
H12C H 0.2243 0.1206 0.2208 0.038 Uiso 1 1 calc R . .
C13 C 0.18329(8) 0.19068(7) 0.33340(11) 0.0205(3) Uani 1 1 d . . .
H13A H 0.1900 0.2183 0.3885 0.031 Uiso 1 1 calc R . .
H13B H 0.1313 0.1735 0.3092 0.031 Uiso 1 1 calc R . .
H13C H 0.1924 0.2167 0.2844 0.031 Uiso 1 1 calc R . .
C14 C 0.30766(7) 0.27829(6) 0.36457(9) 0.0142(3) Uani 1 1 d . . .
C15 C 0.31843(8) 0.27613(7) 0.20499(9) 0.0143(3) Uani 1 1 d . . .
C16 C 0.36311(9) 0.21161(8) 0.22021(10) 0.0231(3) Uani 1 1 d . . .
H16A H 0.4119 0.2169 0.2720 0.035 Uiso 1 1 calc R . .
H16B H 0.3721 0.2000 0.1625 0.035 Uiso 1 1 calc R . .
H16C H 0.3338 0.1768 0.2358 0.035 Uiso 1 1 calc R . .
C17 C 0.36289(9) 0.33113(8) 0.18149(11) 0.0258(3) Uani 1 1 d . . .
H17A H 0.3342 0.3720 0.1736 0.039 Uiso 1 1 calc R . .
H17B H 0.3711 0.3208 0.1229 0.039 Uiso 1 1 calc R . .
H17C H 0.4121 0.3361 0.2328 0.039 Uiso 1 1 calc R . .
C18 C 0.24158(9) 0.26701(8) 0.12310(10) 0.0240(3) Uani 1 1 d . . .
H18A H 0.2126 0.2322 0.1390 0.036 Uiso 1 1 calc R . .
H18B H 0.2508 0.2552 0.0657 0.036 Uiso 1 1 calc R . .
H18C H 0.2127 0.3079 0.1127 0.036 Uiso 1 1 calc R . .
C19 C 0.27706(10) 0.44566(8) 0.35936(12) 0.0295(4) Uani 1 1 d . . .
H19A H 0.3260 0.4526 0.4104 0.044 Uiso 1 1 calc R . .
H19B H 0.2469 0.4859 0.3491 0.044 Uiso 1 1 calc R . .
H19C H 0.2858 0.4341 0.3015 0.044 Uiso 1 1 calc R . .
C20 C 0.20988(9) 0.39920(7) 0.50180(10) 0.0230(3) Uani 1 1 d . . .
H20A H 0.1823 0.3634 0.5183 0.034 Uiso 1 1 calc R . .
H20B H 0.1800 0.4395 0.4928 0.034 Uiso 1 1 calc R . .
H20C H 0.2590 0.4055 0.5527 0.034 Uiso 1 1 calc R . .
C21 C 0.13546(9) 0.35939(8) 0.29441(11) 0.0269(3) Uani 1 1 d . . .
H21A H 0.1466 0.3424 0.2405 0.040 Uiso 1 1 calc R . .
H21B H 0.1047 0.3992 0.2757 0.040 Uiso 1 1 calc R . .
H21C H 0.1074 0.3264 0.3156 0.040 Uiso 1 1 calc R . .
S S 0.47557(11) 0.45396(10) 0.74769(13) 0.0262(4) Uani 0.871(3) 1 d PDU A 1
O2 O 0.50951(11) 0.39235(9) 0.7393(2) 0.0369(5) Uani 0.871(3) 1 d PDU A 1
O3 O 0.51340(14) 0.48951(9) 0.83257(11) 0.0481(5) Uani 0.871(3) 1 d PDU A 1
O4 O 0.39352(8) 0.45406(8) 0.71787(16) 0.0377(4) Uani 0.871(3) 1 d PDU A 1
C22 C 0.49234(16) 0.50393(11) 0.65769(19) 0.0303(5) Uani 0.871(3) 1 d PDU A 1
F1 F 0.45616(13) 0.48075(9) 0.57191(10) 0.0750(7) Uani 0.871(3) 1 d PD A 1
F2 F 0.56560(9) 0.50758(9) 0.67121(17) 0.0765(9) Uani 0.871(3) 1 d PD A 1
F3 F 0.46902(17) 0.56524(12) 0.6575(2) 0.0388(7) Uani 0.871(3) 1 d PDU A 1
S" S 0.4682(6) 0.4530(5) 0.7449(7) 0.0096(19) Uiso 0.129(3) 1 d PDU A 2
O2" O 0.5132(8) 0.3951(6) 0.7712(8) 0.021(3) Uiso 0.129(3) 1 d PDU A 2
O3" O 0.4744(9) 0.4901(6) 0.8251(8) 0.046(3) Uiso 0.129(3) 1 d PDU A 2
O4" O 0.3954(6) 0.4462(6) 0.6741(9) 0.041(3) Uiso 0.129(3) 1 d PDU A 2
C22" C 0.5167(7) 0.5042(6) 0.6863(8) 0.027(4) Uiso 0.129(3) 1 d PDU A 2
F1" F 0.5240(6) 0.4731(5) 0.6130(6) 0.043(3) Uiso 0.129(3) 1 d PD A 2
F2" F 0.5863(5) 0.5178(4) 0.7439(7) 0.038(2) Uiso 0.129(3) 1 d PD A 2
F3" F 0.4773(14) 0.5583(11) 0.653(2) 0.057(8) Uiso 0.129(3) 1 d PDU A 2
Si' Si 0.74455(2) 0.114520(19) 0.87869(3) 0.01979(9) Uani 1 1 d . . .
O1' O 0.78812(5) 0.18843(5) 0.91322(6) 0.01561(19) Uani 1 1 d . . .
N1' N 0.81113(6) 0.34552(5) 0.89446(8) 0.0145(2) Uani 1 1 d . . .
N2' N 0.92255(6) 0.29605(6) 0.94806(8) 0.0149(2) Uani 1 1 d . . .
N3' N 0.80078(6) 0.20450(6) 0.77231(8) 0.0153(2) Uani 1 1 d . . .
C1' C 0.84726(7) 0.28747(6) 0.90019(9) 0.0135(2) Uani 1 1 d . . .
C2' C 0.86597(8) 0.39275(7) 0.93714(10) 0.0177(3) Uani 1 1 d . . .
C3' C 0.93446(8) 0.36228(7) 0.97137(10) 0.0178(3) Uani 1 1 d . . .
C4' C 0.72591(8) 0.36073(7) 0.85200(10) 0.0168(3) Uani 1 1 d . . .
C5' C 0.71106(9) 0.40238(8) 0.76369(11) 0.0257(3) Uani 1 1 d . . .
H5'1 H 0.7225 0.3768 0.7159 0.039 Uiso 1 1 calc R . .
H5'2 H 0.7435 0.4413 0.7796 0.039 Uiso 1 1 calc R . .
H5'3 H 0.6576 0.4158 0.7389 0.039 Uiso 1 1 calc R . .
C6' C 0.70300(9) 0.39610(8) 0.92698(11) 0.0243(3) Uani 1 1 d . . .
H6'1 H 0.6486 0.4062 0.9012 0.036 Uiso 1 1 calc R . .
H6'2 H 0.7321 0.4368 0.9453 0.036 Uiso 1 1 calc R . .
H6'3 H 0.7137 0.3679 0.9823 0.036 Uiso 1 1 calc R . .
C7' C 0.67687(8) 0.29954(7) 0.82539(10) 0.0195(3) Uani 1 1 d . . .
H7'1 H 0.6231 0.3120 0.8024 0.029 Uiso 1 1 calc R . .
H7'2 H 0.6879 0.2714 0.8808 0.029 Uiso 1 1 calc R . .
H7'3 H 0.6880 0.2759 0.7758 0.029 Uiso 1 1 calc R . .
C8' C 0.85578(9) 0.46503(7) 0.94393(12) 0.0253(3) Uani 1 1 d . . .
H8'1 H 0.8616 0.4765 1.0088 0.038 Uiso 1 1 calc R . .
H8'2 H 0.8050 0.4777 0.9013 0.038 Uiso 1 1 calc R . .
H8'3 H 0.8941 0.4882 0.9261 0.038 Uiso 1 1 calc R . .
C9' C 1.00753(9) 0.39655(8) 1.02358(11) 0.0256(3) Uani 1 1 d . . .
H9'1 H 1.0289 0.4143 0.9785 0.038 Uiso 1 1 calc R . .
H9'2 H 1.0435 0.3655 1.0656 0.038 Uiso 1 1 calc R . .
H9'3 H 0.9981 0.4323 1.0608 0.038 Uiso 1 1 calc R . .
C10' C 0.98637(8) 0.24511(7) 0.97888(10) 0.0179(3) Uani 1 1 d . . .
C11' C 1.04900(9) 0.26663(9) 0.94311(12) 0.0279(3) Uani 1 1 d . . .
H11D H 1.0887 0.2331 0.9587 0.042 Uiso 1 1 calc R . .
H11E H 1.0709 0.3080 0.9731 0.042 Uiso 1 1 calc R . .
H11F H 1.0275 0.2725 0.8747 0.042 Uiso 1 1 calc R . .
C12' C 1.01412(9) 0.23996(9) 1.08644(11) 0.0272(3) Uani 1 1 d . . .
H12D H 0.9734 0.2223 1.1053 0.041 Uiso 1 1 calc R . .
H12E H 1.0285 0.2835 1.1142 0.041 Uiso 1 1 calc R . .
H12F H 1.0583 0.2109 1.1086 0.041 Uiso 1 1 calc R . .
C13' C 0.96083(9) 0.17721(8) 0.93930(12) 0.0292(4) Uani 1 1 d . . .
H13D H 0.9421 0.1789 0.8703 0.044 Uiso 1 1 calc R . .
H13E H 0.9201 0.1621 0.9602 0.044 Uiso 1 1 calc R . .
H13F H 1.0038 0.1469 0.9619 0.044 Uiso 1 1 calc R . .
C14' C 0.81103(7) 0.22495(6) 0.85368(9) 0.0142(3) Uani 1 1 d . . .
C15' C 0.81868(7) 0.23359(6) 0.69302(9) 0.0131(2) Uani 1 1 d . . .
C16' C 0.86501(9) 0.29727(8) 0.71260(10) 0.0222(3) Uani 1 1 d . . .
H16D H 0.8386 0.3307 0.7356 0.033 Uiso 1 1 calc R . .
H16E H 0.8707 0.3126 0.6544 0.033 Uiso 1 1 calc R . .
H16F H 0.9153 0.2892 0.7603 0.033 Uiso 1 1 calc R . .
C17' C 0.74102(9) 0.24540(8) 0.61470(10) 0.0234(3) Uani 1 1 d . . .
H17D H 0.7109 0.2051 0.6036 0.035 Uiso 1 1 calc R . .
H17E H 0.7486 0.2582 0.5566 0.035 Uiso 1 1 calc R . .
H17F H 0.7141 0.2803 0.6340 0.035 Uiso 1 1 calc R . .
C18' C 0.86086(10) 0.17998(8) 0.66102(11) 0.0263(3) Uani 1 1 d . . .
H18D H 0.9113 0.1736 0.7092 0.040 Uiso 1 1 calc R . .
H18E H 0.8661 0.1930 0.6016 0.040 Uiso 1 1 calc R . .
H18F H 0.8321 0.1390 0.6518 0.040 Uiso 1 1 calc R . .
C19' C 0.72211(9) 0.09056(8) 0.98306(11) 0.0246(3) Uani 1 1 d . . .
H19D H 0.7691 0.0887 1.0384 0.037 Uiso 1 1 calc R . .
H19E H 0.6978 0.0474 0.9724 0.037 Uiso 1 1 calc R . .
H19F H 0.6876 0.1228 0.9937 0.037 Uiso 1 1 calc R . .
C20' C 0.81097(11) 0.05542(8) 0.85850(12) 0.0306(4) Uani 1 1 d . . .
H20D H 0.8219 0.0684 0.8026 0.046 Uiso 1 1 calc R . .
H20E H 0.7880 0.0118 0.8487 0.046 Uiso 1 1 calc R . .
H20F H 0.8583 0.0547 0.9134 0.046 Uiso 1 1 calc R . .
C21' C 0.65690(10) 0.12377(9) 0.77406(12) 0.0342(4) Uani 1 1 d . . .
H21D H 0.6232 0.1555 0.7877 0.051 Uiso 1 1 calc R . .
H21E H 0.6310 0.0814 0.7583 0.051 Uiso 1 1 calc R . .
H21F H 0.6699 0.1393 0.7208 0.051 Uiso 1 1 calc R . .
C22' C -0.01579(9) 0.46836(9) 0.64883(12) 0.0279(3) Uani 1 1 d . . .
S' S 0.00113(3) 0.46196(2) 0.77417(3) 0.02960(10) Uani 1 1 d . . .
O2' O 0.06360(10) 0.50642(8) 0.81561(10) 0.0557(4) Uani 1 1 d . . .
O3' O -0.06996(10) 0.48159(8) 0.78000(11) 0.0551(4) Uani 1 1 d . . .
O4' O 0.02019(7) 0.39431(6) 0.79432(10) 0.0371(3) Uani 1 1 d . . .
F1' F 0.04323(6) 0.44687(6) 0.62836(8) 0.0433(3) Uani 1 1 d . . .
F2' F -0.02959(7) 0.52949(6) 0.61808(9) 0.0505(3) Uani 1 1 d . . .
F3' F -0.07565(7) 0.43208(7) 0.59869(8) 0.0532(3) Uani 1 1 d . . .

loop_
_atom_site_aniso_label
_atom_site_aniso_U_11
_atom_site_aniso_U_22
_atom_site_aniso_U_33
_atom_site_aniso_U_23
_atom_site_aniso_U_13
_atom_site_aniso_U_12
Si 0.01998(19) 0.01541(18) 0.01772(18) 0.00045(13) 0.00758(15) 0.00299(14)
O1 0.0161(5) 0.0151(4) 0.0149(4) -0.0003(3) 0.0067(4) 0.0015(4)
N1 0.0115(5) 0.0162(5) 0.0151(5) -0.0002(4) 0.0040(4) 0.0004(4)
N2 0.0138(5) 0.0136(5) 0.0152(5) -0.0001(4) 0.0044(4) 0.0005(4)
N3 0.0162(6) 0.0166(5) 0.0156(5) 0.0002(4) 0.0075(4) 0.0015(4)
C1 0.0123(6) 0.0161(6) 0.0126(6) -0.0003(5) 0.0047(5) 0.0007(5)
C2 0.0168(7) 0.0183(7) 0.0170(6) 0.0005(5) 0.0050(5) 0.0046(5)
C3 0.0199(7) 0.0147(7) 0.0180(6) 0.0008(5) 0.0054(5) 0.0040(5)
C4 0.0125(6) 0.0209(7) 0.0202(7) -0.0020(5) 0.0041(5) -0.0039(5)
C5 0.0191(7) 0.0399(9) 0.0287(8) -0.0028(7) 0.0115(6) -0.0068(7)
C6 0.0193(7) 0.0301(8) 0.0206(7) -0.0047(6) 0.0027(6) -0.0033(6)
C7 0.0195(7) 0.0190(7) 0.0364(8) -0.0010(6) 0.0018(6) -0.0045(6)
C8 0.0183(7) 0.0252(8) 0.0262(8) 0.0005(6) 0.0025(6) 0.0081(6)
C9 0.0283(8) 0.0158(7) 0.0323(8) 0.0026(6) 0.0079(7) 0.0041(6)
C10 0.0138(6) 0.0180(6) 0.0176(6) -0.0023(5) 0.0053(5) -0.0038(5)
C11 0.0251(8) 0.0272(8) 0.0258(8) 0.0032(6) 0.0092(6) -0.0078(6)
C12 0.0205(7) 0.0291(8) 0.0256(7) -0.0114(6) 0.0070(6) -0.0041(6)
C13 0.0124(6) 0.0215(7) 0.0275(7) -0.0003(6) 0.0069(6) -0.0012(5)
C14 0.0110(6) 0.0149(6) 0.0168(6) -0.0011(5) 0.0049(5) 0.0001(5)
C15 0.0162(6) 0.0182(6) 0.0094(6) -0.0003(5) 0.0057(5) 0.0032(5)
C16 0.0268(8) 0.0257(7) 0.0199(7) -0.0006(6) 0.0120(6) 0.0043(6)
C17 0.0277(8) 0.0301(8) 0.0225(7) 0.0024(6) 0.0126(6) 0.0003(6)
C18 0.0240(8) 0.0318(8) 0.0161(7) -0.0021(6) 0.0069(6) 0.0010(6)
C19 0.0408(10) 0.0187(7) 0.0356(9) -0.0004(6) 0.0217(8) 0.0001(7)
C20 0.0264(8) 0.0211(7) 0.0230(7) -0.0013(6) 0.0107(6) 0.0047(6)
C21 0.0265(8) 0.0267(8) 0.0253(7) 0.0006(6) 0.0065(6) 0.0096(6)
S 0.0206(6) 0.0240(4) 0.0352(6) 0.0038(2) 0.0114(4) 0.0005(3)
O2 0.0309(9) 0.0226(8) 0.0600(16) 0.0055(9) 0.0199(10) 0.0075(6)
O3 0.0608(14) 0.0492(10) 0.0251(8) -0.0033(7) 0.0040(8) -0.0101(9)
O4 0.0204(7) 0.0304(8) 0.0660(13) 0.0067(8) 0.0201(7) 0.0010(6)
C22 0.0283(12) 0.0332(12) 0.0347(12) 0.0061(9) 0.0177(12) 0.0111(9)
F1 0.130(2) 0.0675(11) 0.0293(7) -0.0040(7) 0.0301(10) 0.0140(11)
F2 0.0412(9) 0.0788(12) 0.134(2) 0.0663(14) 0.0618(13) 0.0315(9)
F3 0.0391(10) 0.0275(9) 0.0582(13) 0.0174(7) 0.0275(9) 0.0091(6)
Si' 0.0228(2) 0.01679(18) 0.01783(18) 0.00073(14) 0.00493(15) -0.00529(15)
O1' 0.0168(5) 0.0156(4) 0.0152(4) 0.0009(3) 0.0067(4) -0.0020(4)
N1' 0.0142(5) 0.0144(5) 0.0157(5) -0.0006(4) 0.0063(4) -0.0008(4)
N2' 0.0121(5) 0.0173(5) 0.0155(5) -0.0014(4) 0.0052(4) -0.0019(4)
N3' 0.0141(5) 0.0170(5) 0.0152(5) -0.0001(4) 0.0056(4) -0.0014(4)
C1' 0.0121(6) 0.0153(6) 0.0136(6) -0.0006(5) 0.0053(5) -0.0011(5)
C2' 0.0206(7) 0.0159(6) 0.0194(6) -0.0039(5) 0.0107(6) -0.0050(5)
C3' 0.0178(7) 0.0186(7) 0.0189(6) -0.0042(5) 0.0088(5) -0.0057(5)
C4' 0.0138(6) 0.0180(6) 0.0190(6) 0.0022(5) 0.0064(5) 0.0036(5)
C5' 0.0264(8) 0.0272(8) 0.0233(7) 0.0095(6) 0.0086(6) 0.0053(6)
C6' 0.0219(7) 0.0272(8) 0.0261(7) -0.0022(6) 0.0115(6) 0.0051(6)
C7' 0.0128(6) 0.0227(7) 0.0221(7) 0.0006(5) 0.0050(5) 0.0007(5)
C8' 0.0280(8) 0.0167(7) 0.0357(8) -0.0054(6) 0.0166(7) -0.0032(6)
C9' 0.0201(7) 0.0261(8) 0.0293(8) -0.0075(6) 0.0071(6) -0.0098(6)
C10' 0.0117(6) 0.0219(7) 0.0190(7) 0.0010(5) 0.0042(5) 0.0019(5)
C11' 0.0200(7) 0.0354(9) 0.0334(8) 0.0087(7) 0.0157(7) 0.0067(6)
C12' 0.0205(7) 0.0408(9) 0.0185(7) 0.0032(6) 0.0047(6) 0.0053(7)
C13' 0.0192(7) 0.0222(8) 0.0383(9) -0.0027(6) 0.0006(7) 0.0051(6)
C14' 0.0106(6) 0.0146(6) 0.0170(6) 0.0005(5) 0.0045(5) -0.0001(5)
C15' 0.0130(6) 0.0174(6) 0.0097(5) 0.0004(5) 0.0052(5) -0.0013(5)
C16' 0.0235(7) 0.0260(7) 0.0194(7) 0.0018(6) 0.0103(6) -0.0036(6)
C17' 0.0217(7) 0.0318(8) 0.0161(6) 0.0021(6) 0.0063(6) -0.0016(6)
C18' 0.0297(8) 0.0312(8) 0.0222(7) -0.0016(6) 0.0142(6) 0.0018(7)
C19' 0.0253(8) 0.0217(7) 0.0276(8) 0.0050(6) 0.0105(6) -0.0033(6)
C20' 0.0465(10) 0.0190(7) 0.0286(8) -0.0021(6) 0.0164(8) -0.0028(7)
C21' 0.0310(9) 0.0353(9) 0.0289(8) 0.0073(7) 0.0019(7) -0.0163(7)
C22' 0.0212(8) 0.0348(9) 0.0267(8) 0.0018(6) 0.0075(6) 0.0022(6)
S' 0.0375(2) 0.0278(2) 0.02403(19) 0.00442(15) 0.01162(17) 0.01161(16)
O2' 0.0703(11) 0.0432(8) 0.0354(7) -0.0120(6) -0.0032(7) -0.0106(8)
O3' 0.0656(10) 0.0623(10) 0.0545(9) 0.0237(8) 0.0421(8) 0.0405(8)
O4' 0.0343(7) 0.0304(6) 0.0482(8) 0.0158(6) 0.0165(6) 0.0126(5)
F1' 0.0327(6) 0.0646(8) 0.0384(6) -0.0019(5) 0.0198(5) 0.0053(5)
F2' 0.0575(8) 0.0494(7) 0.0459(7) 0.0268(5) 0.0202(6) 0.0152(6)
F3' 0.0326(6) 0.0796(9) 0.0367(6) -0.0105(6) -0.0007(5) -0.0165(6)

loop_
_atom_type_symbol
_atom_type_description
_atom_type_scat_dispersion_real
_atom_type_scat_dispersion_imag
_atom_type_scat_source
C C 0.0181 0.0091 'International Tables Vol C Tables 4.2.6.8 and 6.1.1.4'
H H 0.0000 0.0000 'International Tables Vol C Tables 4.2.6.8 and 6.1.1.4'
N N 0.0311 0.0180 'International Tables Vol C Tables 4.2.6.8 and 6.1.1.4'
O O 0.0492 0.0322 'International Tables Vol C Tables 4.2.6.8 and 6.1.1.4'
F F 0.0727 0.0534 'International Tables Vol C Tables 4.2.6.8 and 6.1.1.4'
Si Si 0.2541 0.3302 'International Tables Vol C Tables 4.2.6.8 and 6.1.1.4'
S S 0.3331 0.5567 'International Tables Vol C Tables 4.2.6.8 and 6.1.1.4'

loop_
_geom_angle_atom_site_label_1
_geom_angle_atom_site_label_2
_geom_angle_atom_site_label_3
_geom_angle
O1 Si C19 111.64(7)
O1 Si C20 101.51(6)
C19 Si C20 110.01(7)
O1 Si C21 109.84(6)
C19 Si C21 111.48(8)
C20 Si C21 111.97(7)
C14 O1 Si 122.23(8)
C1 N1 C2 107.67(11)
C1 N1 C4 129.24(11)
C2 N1 C4 123.02(11)
C1 N2 C3 107.84(11)
C1 N2 C10 129.41(11)
C3 N2 C10 122.73(11)
C14 N3 C15 131.66(12)
N2 C1 N1 109.09(11)
N2 C1 C14 125.66(12)
N1 C1 C14 124.79(12)
C3 C2 N1 107.66(12)
C3 C2 C8 123.37(13)
N1 C2 C8 128.97(13)
C2 C3 N2 107.69(12)
C2 C3 C9 123.54(13)
N2 C3 C9 128.76(13)
C7 C4 N1 113.39(11)
C7 C4 C5 108.23(13)
N1 C4 C5 108.39(12)
C7 C4 C6 106.22(12)
N1 C4 C6 107.60(11)
C5 C4 C6 113.10(12)
C13 C10 N2 112.99(11)
C13 C10 C12 108.39(12)
N2 C10 C12 108.79(11)
C13 C10 C11 106.71(12)
N2 C10 C11 107.67(11)
C12 C10 C11 112.34(12)
N3 C14 O1 120.47(12)
N3 C14 C1 128.44(12)
O1 C14 C1 111.08(11)
N3 C15 C17 106.02(11)
N3 C15 C16 117.67(11)
C17 C15 C16 110.60(12)
N3 C15 C18 103.72(11)
C17 C15 C18 109.66(12)
C16 C15 C18 108.82(12)
O3 S O2 115.53(18)
O3 S O4 114.46(18)
O2 S O4 115.62(17)
O3 S C22 103.18(16)
O2 S C22 102.84(16)
O4 S C22 102.52(16)
F2 C22 F1 108.3(2)
F2 C22 F3 105.9(2)
F1 C22 F3 106.4(2)
F2 C22 S 111.48(19)
F1 C22 S 111.84(18)
F3 C22 S 112.62(19)
O3" S" O4" 118.0(11)
O3" S" O2" 110.4(10)
O4" S" O2" 116.6(10)
O3" S" C22" 102.4(9)
O4" S" C22" 101.8(8)
O2" S" C22" 105.2(9)
F2" C22" F3" 111.2(15)
F2" C22" F1" 106.2(11)
F3" C22" F1" 107.2(15)
F2" C22" S" 110.6(9)
F3" C22" S" 110.6(14)
F1" C22" S" 110.9(9)
O1' Si' C20' 110.50(7)
O1' Si' C21' 110.92(7)
C20' Si' C21' 112.03(9)
O1' Si' C19' 101.71(6)
C20' Si' C19' 110.30(8)
C21' Si' C19' 110.94(8)
C14' O1' Si' 120.91(8)
C1' N1' C2' 107.74(11)
C1' N1' C4' 129.14(11)
C2' N1' C4' 123.11(11)
C1' N2' C3' 107.70(11)
C1' N2' C10' 129.29(11)
C3' N2' C10' 122.94(11)
C14' N3' C15' 131.82(12)
N2' C1' N1' 109.08(11)
N2' C1' C14' 125.14(12)
N1' C1' C14' 125.56(12)
C3' C2' N1' 107.80(12)
C3' C2' C8' 123.61(13)
N1' C2' C8' 128.57(13)
C2' C3' N2' 107.62(12)
C2' C3' C9' 123.86(13)
N2' C3' C9' 128.51(13)
C7' C4' C5' 108.75(12)
C7' C4' N1' 112.97(11)
C5' C4' N1' 108.54(11)
C7' C4' C6' 106.20(12)
C5' C4' C6' 112.19(12)
N1' C4' C6' 108.24(11)
C13' C10' C11' 107.28(13)
C13' C10' C12' 107.36(13)
C11' C10' C12' 112.74(12)
C13' C10' N2' 113.37(11)
C11' C10' N2' 108.48(11)
C12' C10' N2' 107.71(11)
N3' C14' O1' 120.06(12)
N3' C14' C1' 129.22(12)
O1' C14' C1' 110.72(11)
N3' C15' C18' 105.37(11)
N3' C15' C16' 117.39(11)
C18' C15' C16' 110.14(12)
N3' C15' C17' 105.12(10)
C18' C15' C17' 108.93(11)
C16' C15' C17' 109.52(11)
F2' C22' F1' 107.65(14)
F2' C22' F3' 107.60(14)
F1' C22' F3' 106.78(14)
F2' C22' S' 112.04(12)
F1' C22' S' 111.85(11)
F3' C22' S' 110.67(12)
O3' S' O4' 115.18(9)
O3' S' O2' 115.63(11)
O4' S' O2' 114.30(9)
O3' S' C22' 103.12(8)
O4' S' C22' 103.27(8)
O2' S' C22' 102.83(9)

loop_
_geom_bond_atom_site_label_1
_geom_bond_atom_site_label_2
_geom_bond_distance
Si O1 1.7103(10)
Si C19 1.8444(17)
Si C20 1.8498(15)
Si C21 1.8509(17)
O1 C14 1.3564(16)
N1 C1 1.3565(17)
N1 C2 1.3965(18)
N1 C4 1.5257(17)
N2 C1 1.3528(17)
N2 C3 1.3947(17)
N2 C10 1.5301(17)
N3 C14 1.2555(18)
N3 C15 1.4897(16)
C1 C14 1.5038(18)
C2 C3 1.359(2)
C2 C8 1.5009(19)
C3 C9 1.4990(19)
C4 C7 1.525(2)
C4 C5 1.533(2)
C4 C6 1.537(2)
C10 C13 1.5196(19)
C10 C12 1.5306(19)
C10 C11 1.535(2)
C15 C17 1.520(2)
C15 C16 1.5375(19)
C15 C18 1.5471(19)
S O3 1.430(2)
S O2 1.439(2)
S O4 1.448(2)
S C22 1.824(3)
C22 F2 1.324(3)
C22 F1 1.325(3)
C22 F3 1.328(3)
S" O3" 1.405(11)
S" O4" 1.417(11)
S" O2" 1.428(12)
S" C22" 1.818(13)
C22" F2" 1.322(12)
C22" F3" 1.328(13)
C22" F1" 1.332(12)
Si' O1' 1.7106(10)
Si' C20' 1.8432(18)
Si' C21' 1.8484(17)
Si' C19' 1.8486(16)
O1' C14' 1.3577(16)
N1' C1' 1.3556(17)
N1' C2' 1.3938(17)
N1' C4' 1.5338(17)
N2' C1' 1.3552(17)
N2' C3' 1.3975(18)
N2' C10' 1.5325(17)
N3' C14' 1.2537(18)
N3' C15' 1.4873(16)
C1' C14' 1.5019(18)
C2' C3' 1.359(2)
C2' C8' 1.4988(19)
C3' C9' 1.4956(19)
C4' C7' 1.5221(19)
C4' C5' 1.5289(19)
C4' C6' 1.5367(19)
C10' C13' 1.521(2)
C10' C11' 1.531(2)
C10' C12' 1.5321(19)
C15' C18' 1.532(2)
C15' C16' 1.5365(19)
C15' C17' 1.5405(19)
C22' F2' 1.327(2)
C22' F1' 1.332(2)
C22' F3' 1.338(2)
C22' S' 1.8210(17)
S' O3' 1.4318(15)
S' O4' 1.4346(12)
S' O2' 1.4420(16)

loop_
_geom_torsion_atom_site_label_1
_geom_torsion_atom_site_label_2
_geom_torsion_atom_site_label_3
_geom_torsion_atom_site_label_4
_geom_torsion
C19 Si O1 C14 -60.56(12)
C20 Si O1 C14 -177.71(10)
C21 Si O1 C14 63.64(12)
C3 N2 C1 N1 -2.28(15)
C10 N2 C1 N1 176.33(12)
C3 N2 C1 C14 170.22(12)
C10 N2 C1 C14 -11.2(2)
C2 N1 C1 N2 2.29(15)
C4 N1 C1 N2 -174.69(12)
C2 N1 C1 C14 -170.29(12)
C4 N1 C1 C14 12.7(2)
C1 N1 C2 C3 -1.41(15)
C4 N1 C2 C3 175.81(12)
C1 N1 C2 C8 177.83(14)
C4 N1 C2 C8 -5.0(2)
N1 C2 C3 N2 0.02(15)
C8 C2 C3 N2 -179.26(13)
N1 C2 C3 C9 -179.77(13)
C8 C2 C3 C9 0.9(2)
C1 N2 C3 C2 1.37(15)
C10 N2 C3 C2 -177.35(12)
C1 N2 C3 C9 -178.85(14)
C10 N2 C3 C9 2.4(2)
C1 N1 C4 C7 3.5(2)
C2 N1 C4 C7 -173.07(13)
C1 N1 C4 C5 -116.71(15)
C2 N1 C4 C5 66.72(16)
C1 N1 C4 C6 120.66(15)
C2 N1 C4 C6 -55.91(16)
C1 N2 C10 C13 -4.70(19)
C3 N2 C10 C13 173.72(12)
C1 N2 C10 C12 115.72(15)
C3 N2 C10 C12 -65.86(16)
C1 N2 C10 C11 -122.28(14)
C3 N2 C10 C11 56.14(16)
C15 N3 C14 O1 -178.75(12)
C15 N3 C14 C1 2.0(2)
Si O1 C14 N3 2.86(17)
Si O1 C14 C1 -177.79(8)
N2 C1 C14 N3 -86.97(19)
N1 C1 C14 N3 84.38(19)
N2 C1 C14 O1 93.75(15)
N1 C1 C14 O1 -94.90(15)
C14 N3 C15 C17 -123.99(16)
C14 N3 C15 C16 0.3(2)
C14 N3 C15 C18 120.53(16)
O3 S C22 F2 63.2(2)
O2 S C22 F2 -57.3(2)
O4 S C22 F2 -177.6(2)
O3 S C22 F1 -175.35(19)
O2 S C22 F1 64.2(2)
O4 S C22 F1 -56.2(2)
O3 S C22 F3 -55.6(3)
O2 S C22 F3 -176.1(2)
O4 S C22 F3 63.6(3)
O3" S" C22" F2" 55.5(12)
O4" S" C22" F2" 177.9(10)
O2" S" C22" F2" -60.0(12)
O3" S" C22" F3" -68.2(17)
O4" S" C22" F3" 54.2(17)
O2" S" C22" F3" 176.3(16)
O3" S" C22" F1" 173.0(11)
O4" S" C22" F1" -64.6(12)
O2" S" C22" F1" 57.5(12)
C20' Si' O1' C14' 65.95(11)
C21' Si' O1' C14' -58.91(12)
C19' Si' O1' C14' -176.94(10)
C3' N2' C1' N1' -1.43(15)
C10' N2' C1' N1' 175.44(12)
C3' N2' C1' C14' 173.55(12)
C10' N2' C1' C14' -9.6(2)
C2' N1' C1' N2' 2.27(15)
C4' N1' C1' N2' -176.59(12)
C2' N1' C1' C14' -172.69(12)
C4' N1' C1' C14' 8.5(2)
C1' N1' C2' C3' -2.24(15)
C4' N1' C2' C3' 176.70(12)
C1' N1' C2' C8' 175.90(14)
C4' N1' C2' C8' -5.2(2)
N1' C2' C3' N2' 1.35(15)
C8' C2' C3' N2' -176.89(13)
N1' C2' C3' C9' -179.00(13)
C8' C2' C3' C9' 2.8(2)
C1' N2' C3' C2' 0.02(15)
C10' N2' C3' C2' -177.10(12)
C1' N2' C3' C9' -179.61(14)
C10' N2' C3' C9' 3.3(2)
C1' N1' C4' C7' 8.87(19)
C2' N1' C4' C7' -169.83(12)
C1' N1' C4' C5' -111.82(15)
C2' N1' C4' C5' 69.48(16)
C1' N1' C4' C6' 126.17(14)
C2' N1' C4' C6' -52.53(16)
C1' N2' C10' C13' 7.6(2)
C3' N2' C10' C13' -175.91(13)
C1' N2' C10' C11' 126.69(15)
C3' N2' C10' C11' -56.86(16)
C1' N2' C10' C12' -110.99(15)
C3' N2' C10' C12' 65.46(16)
C15' N3' C14' O1' 179.14(12)
C15' N3' C14' C1' -1.1(2)
Si' O1' C14' N3' -0.40(17)
Si' O1' C14' C1' 179.80(8)
N2' C1' C14' N3' -87.42(19)
N1' C1' C14' N3' 86.75(19)
N2' C1' C14' O1' 92.35(15)
N1' C1' C14' O1' -93.48(15)
C14' N3' C15' C18' 129.89(15)
C14' N3' C15' C16' 6.9(2)
C14' N3' C15' C17' -115.10(16)
F2' C22' S' O3' 63.89(15)
F1' C22' S' O3' -175.13(13)
F3' C22' S' O3' -56.20(15)
F2' C22' S' O4' -175.85(12)
F1' C22' S' O4' -54.87(14)
F3' C22' S' O4' 64.06(14)
F2' C22' S' O2' -56.68(14)
F1' C22' S' O2' 64.30(15)
F3' C22' S' O2' -176.77(13)
